data_7233136
loop_
_publ_author_name
'Brock, A. J.'
'McMurtrie, John C.'
'Clegg, J. K.'

_publ_section_title
;
 Self-assembly of bis-\b-diketone-based [M2L2] dinuclear platforms into
 2-dimensional coordination polymers
;
_journal_issue 32
_journal_name_full CrystEngComm
_journal_page_first 4786
_journal_paper_doi 10.1039/C9CE00896A
_journal_volume 21
_journal_year 2019
_chemical_formula_moiety '0.5(C76 H87.74 N4 O16 Zn4)'
_chemical_formula_sum 'C38 H43.87 N2 O8 Zn2'
_chemical_formula_weight 787.36
_space_group_crystal_system monoclinic
_space_group_IT_number 14
_space_group_name_Hall '-P 2ybc'
_space_group_name_H-M_alt 'P 1 21/c 1'
_symmetry_space_group_name_Hall '-P 2ybc'
_symmetry_space_group_name_H-M 'P 1 21/c 1'
_atom_sites_solution_hydrogens geom
_atom_sites_solution_primary direct
_audit_creation_date 2019-05-03
_audit_creation_method
;
Olex2 1.2
(compiled 2018.05.29 svn.r3508 for OlexSys, GUI svn.r5506)
;
_audit_update_record
;
2019-05-07 deposited with the CCDC.    2019-07-12 downloaded from the CCDC.
;
_cell_angle_alpha 90
_cell_angle_beta 107.26(3)
_cell_angle_gamma 90
_cell_formula_units_Z 2
_cell_length_a 16.584(3)
_cell_length_b 11.077(2)
_cell_length_c 12.668(3)
_cell_measurement_reflns_used 30449
_cell_measurement_temperature 100
_cell_measurement_theta_max 26.372
_cell_measurement_theta_min 2.244
_cell_volume 2222.3(9)
_computing_cell_refinement 'XDS (Kabsch, 1993)'
_computing_data_collection 'BluIce (McPhillips, 2002)'
_computing_data_reduction 'XDS (Kabsch, 1993)'
_computing_molecular_graphics 'Olex2 (Dolomanov et al., 2009)'
_computing_publication_material 'Olex2 (Dolomanov et al., 2009)'
_computing_structure_refinement 'ShelXL (Sheldrick, 2015)'
_computing_structure_solution 'ShelXT (Sheldrick, 2015)'
_diffrn_ambient_temperature 100(2)
_diffrn_measured_fraction_theta_full 0.961
_diffrn_measured_fraction_theta_max 0.960
_diffrn_measurement_device_type 'ADSC Quantum 210r'
_diffrn_measurement_method 'Phi Scan'
_diffrn_radiation_monochromator 'Silicon Double Crystal'
_diffrn_radiation_type Synchrotron
_diffrn_radiation_wavelength 0.7108
_diffrn_reflns_av_R_equivalents 0.1110
_diffrn_reflns_av_unetI/netI 0.0516
_diffrn_reflns_Laue_measured_fraction_full 0.961
_diffrn_reflns_Laue_measured_fraction_max 0.960
_diffrn_reflns_limit_h_max 20
_diffrn_reflns_limit_h_min -20
_diffrn_reflns_limit_k_max 13
_diffrn_reflns_limit_k_min -13
_diffrn_reflns_limit_l_max 15
_diffrn_reflns_limit_l_min -15
_diffrn_reflns_number 30449
_diffrn_reflns_point_group_measured_fraction_full 0.961
_diffrn_reflns_point_group_measured_fraction_max 0.960
_diffrn_reflns_theta_full 26.000
_diffrn_reflns_theta_max 26.372
_diffrn_reflns_theta_min 2.244
_diffrn_source 'MX1 Beamline Australian Synchrotron'
_exptl_absorpt_coefficient_mu 1.123
_exptl_absorpt_correction_type multi-scan
_exptl_absorpt_process_details 'XDS (Kabsch, 1993)'
_exptl_crystal_colour yellow
_exptl_crystal_colour_primary yellow
_exptl_crystal_density_diffrn 1.177
_exptl_crystal_density_method 'not measured'
_exptl_crystal_description block
_exptl_crystal_F_000 820
_exptl_crystal_size_max 0.5
_exptl_crystal_size_mid 0.5
_exptl_crystal_size_min 0.5
_refine_diff_density_max 0.857
_refine_diff_density_min -0.751
_refine_diff_density_rms 0.115
_refine_ls_extinction_coef 0.034(4)
_refine_ls_extinction_expression Fc^*^=kFc[1+0.001xFc^2^\l^3^/sin(2\q)]^-1/4^
_refine_ls_extinction_method 'SHELXL-2018/3 (Sheldrick 2018)'
_refine_ls_goodness_of_fit_ref 1.075
_refine_ls_hydrogen_treatment constr
_refine_ls_matrix_type full
_refine_ls_number_parameters 264
_refine_ls_number_reflns 4349
_refine_ls_number_restraints 245
_refine_ls_restrained_S_all 1.048
_refine_ls_R_factor_all 0.1072
_refine_ls_R_factor_gt 0.0851
_refine_ls_shift/su_max 0.000
_refine_ls_shift/su_mean 0.000
_refine_ls_structure_factor_coef Fsqd
_refine_ls_weighting_details 'w=1/[\s^2^(Fo^2^)+(0.0523P)^2^+16.8558P] where P=(Fo^2^+2Fc^2^)/3'
_refine_ls_weighting_scheme calc
_refine_ls_wR_factor_gt 0.1892
_refine_ls_wR_factor_ref 0.2078
_reflns_Friedel_coverage 0.000
_reflns_number_gt 3355
_reflns_number_total 4349
_reflns_threshold_expression 'I > 2\s(I)'
_cod_data_source_file c9ce00896a2.cif
_cod_data_source_block p2onc_a
_cod_depositor_comments
;
The following automatic conversions were performed:

'_exptl_absorpt_correction_type' value 'Multi-Scan' changed to
'multi-scan' according to
/home/data/users/saulius/crontab/automatic-downloads/rss-feeds/RSC/lib/dictionaries/cif_core.dic
dictionary named 'cif_core.dic' version 2.4.2 from 2011-04-26.

Automatic conversion script
Id: cif_fix_values 4973 2017-02-22 13:04:09Z antanas 

 Adding full bibliography for 7233133--7233136.cif.
;
_cod_original_cell_volume 2222.3(8)
_cod_database_code 7233136
_shelx_shelxl_version_number 2018/3
_shelx_space_group_comment
;
The symmetry employed for this shelxl refinement is uniquely defined
by the following loop, which should always be used as a source of
symmetry information in preference to the above space-group names.
They are only intended as comments.
;
_olex2_refinement_description
;
1. Fixed Uiso
 At 1.2 times of:
  All C(H) groups
 At 1.5 times of:
  All C(H,H,H) groups
2. Uiso/Uaniso restraints and constraints
Uanis(C00J) = Uanis(C17A) = Uanis(C17) = Uanis(C18A) = Uanis(C18) = Uanis(C00K)
3. Rigid body (RIGU) restrains
 All non-hydrogen atoms
 with sigma for 1-2 distances of 0.004 and sigma for 1-3 distances of 0.004
4. Others
 Sof(C2A)=Sof(H2AA)=Sof(H2AB)=Sof(H2AC)=Sof(C1A)=Sof(H1AA)=Sof(H1AB)=Sof(H1AC)=
 Sof(C3A)=Sof(H3AA)=Sof(H3AB)=Sof(H3AC)=1-FVAR(1)
 Sof(C1)=Sof(H1A)=Sof(H1B)=Sof(H1C)=Sof(C3)=Sof(H3A)=Sof(H3B)=Sof(H3C)=Sof(C2)=
 Sof(H2A)=Sof(H2B)=Sof(H2C)=FVAR(1)
 Sof(C17A)=Sof(H17D)=Sof(H17E)=Sof(H17F)=Sof(C00K)=Sof(H00D)=Sof(H00E)=
 Sof(H00F)=Sof(C18A)=1-FVAR(2)
 Sof(C00J)=Sof(H00A)=Sof(H00B)=Sof(H00C)=Sof(C17)=Sof(H17A)=Sof(H17B)=
 Sof(H17C)=Sof(C18)=Sof(H18A)=Sof(H18B)=Sof(H18C)=FVAR(2)
5.a Aromatic/amide H refined with riding coordinates:
 C7(H7), C9(H9), C10(H10), C12(H12), C14(H14)
5.b Idealised Me refined as rotating group:
 C1(H1A,H1B,H1C), C3(H3A,H3B,H3C), C2(H2A,H2B,H2C), C00J(H00A,H00B,H00C),
 C17(H17A,H17B,H17C), C18(H18A,H18B,H18C), C2A(H2AA,H2AB,H2AC), C1A(H1AA,H1AB,
 H1AC), C3A(H3AA,H3AB,H3AC), C17A(H17D,H17E,H17F), C00K(H00D,H00E,H00F)
;
_olex2_submission_special_instructions 'No special instructions were received'

loop_
_space_group_symop_operation_xyz
'x, y, z'
'-x, y+1/2, -z+1/2'
'-x, -y, -z'
'x, -y-1/2, z-1/2'

loop_
_atom_site_label
_atom_site_type_symbol
_atom_site_fract_x
_atom_site_fract_y
_atom_site_fract_z
_atom_site_U_iso_or_equiv
_atom_site_adp_type
_atom_site_occupancy
_atom_site_site_symmetry_order
_atom_site_calc_flag
_atom_site_refinement_flags_posn
_atom_site_refinement_flags_adp
_atom_site_refinement_flags_occupancy
_atom_site_disorder_assembly
_atom_site_disorder_group
Zn1 Zn 0.30956(4) 0.50652(6) 0.24150(6) 0.0329(3) Uani 1 1 d . U . . .
C1 C 0.9233(6) 0.7254(12) 0.9296(8) 0.062(3) Uani 0.780(13) 1 d . U P A 1
H1A H 0.978399 0.754521 0.969563 0.093 Uiso 0.780(13) 1 calc GR . P A 1
H1B H 0.912275 0.651318 0.962236 0.093 Uiso 0.780(13) 1 calc GR . P A 1
H1C H 0.881639 0.784371 0.932679 0.093 Uiso 0.780(13) 1 calc GR . P A 1
O1 O 0.8073(2) 0.5659(4) 0.7959(4) 0.0391(10) Uani 1 1 d . U . . .
N1 N 0.6405(3) 0.8767(4) 0.3412(4) 0.0325(11) Uani 1 1 d . U . . .
O3 O 0.4200(3) 0.5971(4) 0.2999(4) 0.0419(11) Uani 1 1 d . U . . .
C3 C 0.9407(7) 0.8212(12) 0.7605(10) 0.074(4) Uani 0.780(13) 1 d . U P A 1
H3A H 0.899727 0.881503 0.763119 0.111 Uiso 0.780(13) 1 calc GR . P A 1
H3B H 0.939963 0.808762 0.685270 0.111 Uiso 0.780(13) 1 calc GR . P A 1
H3C H 0.995836 0.847773 0.803264 0.111 Uiso 0.780(13) 1 calc GR . P A 1
O2 O 0.6630(3) 0.5764(4) 0.6125(4) 0.0429(11) Uani 1 1 d . U . . .
C2 C 0.9800(6) 0.6038(12) 0.7986(12) 0.071(4) Uani 0.780(13) 1 d . U P A 1
H2A H 1.036679 0.627453 0.837657 0.107 Uiso 0.780(13) 1 calc GR . P A 1
H2B H 0.975332 0.590915 0.722111 0.107 Uiso 0.780(13) 1 calc GR . P A 1
H2C H 0.966280 0.530527 0.829940 0.107 Uiso 0.780(13) 1 calc GR . P A 1
O4 O 0.2599(3) 0.6488(4) 0.1566(4) 0.0520(14) Uani 1 1 d . U . . .
C4 C 0.9193(4) 0.7027(7) 0.8084(6) 0.0456(16) Uani 1 1 d . U . . .
C6 C 0.7009(4) 0.6667(5) 0.5892(5) 0.0348(13) Uani 1 1 d . U . . .
C7 C 0.7791(4) 0.7099(6) 0.6516(5) 0.0388(15) Uani 1 1 d . U . . .
H7 H 0.799833 0.778868 0.626783 0.047 Uiso 1 1 calc R . . . .
C5 C 0.8293(4) 0.6558(6) 0.7507(5) 0.0376(13) Uani 1 1 d . U . . .
C8 C 0.6526(3) 0.7296(5) 0.4832(5) 0.0314(12) Uani 1 1 d . U . . .
C9 C 0.6853(3) 0.8225(5) 0.4344(5) 0.0337(13) Uani 1 1 d . U . . .
H9 H 0.740395 0.847859 0.467845 0.040 Uiso 1 1 calc R . . . .
C00J C 0.2620(17) 0.972(2) 0.098(2) 0.083(3) Uani 0.645(18) 1 d . U P B 1
H00A H 0.273728 0.998604 0.173632 0.124 Uiso 0.645(18) 1 calc GR . P B 1
H00B H 0.220314 1.023975 0.051083 0.124 Uiso 0.645(18) 1 calc GR . P B 1
H00C H 0.312847 0.975020 0.077038 0.124 Uiso 0.645(18) 1 calc GR . P B 1
C10 C 0.5613(3) 0.8396(5) 0.2916(5) 0.0326(13) Uani 1 1 d . U . . .
H10 H 0.530641 0.877421 0.226554 0.039 Uiso 1 1 calc R . . . .
C11 C 0.5233(3) 0.7470(5) 0.3335(5) 0.0321(12) Uani 1 1 d . U . . .
C12 C 0.5703(4) 0.6914(5) 0.4297(5) 0.0326(12) Uani 1 1 d . U . . .
H12 H 0.546972 0.628135 0.459103 0.039 Uiso 1 1 calc R . . . .
C13 C 0.4351(4) 0.7035(5) 0.2785(5) 0.0362(14) Uani 1 1 d . U . . .
C14 C 0.3765(4) 0.7816(7) 0.2114(7) 0.058(2) Uani 1 1 d . U . . .
H14 H 0.394809 0.859210 0.202459 0.070 Uiso 1 1 calc R . . . .
C15 C 0.2921(4) 0.7534(7) 0.1559(7) 0.055(2) Uani 1 1 d . U . . .
C16 C 0.2302(5) 0.8485(8) 0.0886(9) 0.084(3) Uani 1 1 d . U . . .
C17 C 0.2058(10) 0.8217(14) -0.0233(15) 0.083(3) Uani 0.645(18) 1 d . U P B 1
H17A H 0.154323 0.863607 -0.059519 0.124 Uiso 0.645(18) 1 calc GR . P B 1
H17B H 0.196858 0.736287 -0.033379 0.124 Uiso 0.645(18) 1 calc GR . P B 1
H17C H 0.249219 0.846599 -0.054575 0.124 Uiso 0.645(18) 1 calc GR . P B 1
C18 C 0.1486(9) 0.8453(15) 0.1354(18) 0.083(3) Uani 0.645(18) 1 d . U P B 1
H18A H 0.166133 0.864783 0.212726 0.124 Uiso 0.645(18) 1 calc GR . P B 1
H18B H 0.124084 0.766018 0.125028 0.124 Uiso 0.645(18) 1 calc GR . P B 1
H18C H 0.107556 0.903144 0.096021 0.124 Uiso 0.645(18) 1 calc GR . P B 1
C2A C 0.9704(19) 0.721(5) 0.728(3) 0.066(10) Uani 0.220(13) 1 d . U P A 2
H2AA H 0.947515 0.788396 0.679893 0.099 Uiso 0.220(13) 1 calc GR . P A 2
H2AB H 0.967597 0.649883 0.683880 0.099 Uiso 0.220(13) 1 calc GR . P A 2
H2AC H 1.028113 0.737939 0.767905 0.099 Uiso 0.220(13) 1 calc GR . P A 2
C1A C 0.9716(18) 0.615(3) 0.897(3) 0.058(10) Uani 0.220(13) 1 d . U P A 2
H1AA H 1.026642 0.648058 0.930907 0.087 Uiso 0.220(13) 1 calc GR . P A 2
H1AB H 0.977144 0.538761 0.863188 0.087 Uiso 0.220(13) 1 calc GR . P A 2
H1AC H 0.943555 0.602060 0.952547 0.087 Uiso 0.220(13) 1 calc GR . P A 2
C3A C 0.907(3) 0.819(4) 0.860(4) 0.079(12) Uani 0.220(13) 1 d . U P A 2
H3AA H 0.881521 0.804310 0.917762 0.118 Uiso 0.220(13) 1 calc GR . P A 2
H3AB H 0.870134 0.870398 0.804839 0.118 Uiso 0.220(13) 1 calc GR . P A 2
H3AC H 0.960203 0.858546 0.890109 0.118 Uiso 0.220(13) 1 calc GR . P A 2
C17A C 0.2475(19) 0.799(3) -0.046(3) 0.083(3) Uani 0.355(18) 1 d . U P B 2
H17D H 0.210829 0.843760 -0.105713 0.124 Uiso 0.355(18) 1 calc GR . P B 2
H17E H 0.235281 0.714284 -0.056688 0.124 Uiso 0.355(18) 1 calc GR . P B 2
H17F H 0.305185 0.813342 -0.042746 0.124 Uiso 0.355(18) 1 calc GR . P B 2
C00K C 0.268(3) 0.982(5) 0.128(4) 0.083(3) Uani 0.355(18) 1 d . U P B 2
H00D H 0.319739 0.992776 0.110921 0.124 Uiso 0.355(18) 1 calc GR . P B 2
H00E H 0.277756 0.989322 0.206640 0.124 Uiso 0.355(18) 1 calc GR . P B 2
H00F H 0.227743 1.041871 0.090808 0.124 Uiso 0.355(18) 1 calc GR . P B 2
C18A C 0.1456(19) 0.833(3) 0.076(3) 0.083(3) Uani 0.355(18) 1 d . U P B 2

loop_
_atom_site_aniso_label
_atom_site_aniso_U_11
_atom_site_aniso_U_22
_atom_site_aniso_U_33
_atom_site_aniso_U_23
_atom_site_aniso_U_13
_atom_site_aniso_U_12
Zn1 0.0226(4) 0.0296(4) 0.0370(5) 0.0003(3) -0.0056(2) -0.0023(3)
C1 0.038(5) 0.093(9) 0.043(5) -0.012(5) -0.008(4) -0.024(5)
O1 0.0241(19) 0.044(2) 0.040(3) 0.0057(19) -0.0042(17) -0.0024(17)
N1 0.024(2) 0.027(2) 0.040(3) -0.0028(19) 0.0000(19) 0.0000(17)
O3 0.027(2) 0.031(2) 0.052(3) 0.0031(19) -0.0126(18) -0.0038(16)
C3 0.050(6) 0.083(7) 0.064(7) 0.010(6) -0.021(5) -0.035(5)
O2 0.030(2) 0.045(2) 0.042(3) 0.007(2) -0.0076(18) -0.0115(18)
C2 0.028(4) 0.087(7) 0.092(10) -0.004(7) 0.006(5) 0.005(5)
O4 0.029(2) 0.041(2) 0.068(3) 0.015(2) -0.014(2) -0.0096(18)
C4 0.029(3) 0.055(4) 0.040(4) 0.000(3) -0.010(2) -0.005(3)
C6 0.032(3) 0.033(3) 0.031(3) -0.001(2) -0.003(2) -0.002(2)
C7 0.031(3) 0.034(3) 0.041(3) 0.004(2) -0.005(2) -0.007(2)
C5 0.029(3) 0.040(3) 0.038(3) -0.002(2) -0.001(2) -0.001(2)
C8 0.029(3) 0.028(3) 0.030(3) -0.002(2) -0.002(2) 0.002(2)
C9 0.021(2) 0.029(3) 0.044(3) -0.004(2) -0.002(2) -0.001(2)
C00J 0.043(3) 0.066(4) 0.109(6) 0.040(5) -0.024(5) -0.001(3)
C10 0.027(3) 0.027(3) 0.036(3) -0.004(2) -0.003(2) 0.001(2)
C11 0.026(3) 0.030(3) 0.033(3) -0.005(2) -0.004(2) 0.001(2)
C12 0.031(3) 0.027(3) 0.033(3) -0.001(2) 0.000(2) -0.001(2)
C13 0.027(3) 0.027(3) 0.046(4) -0.002(2) -0.002(2) -0.006(2)
C14 0.033(3) 0.044(4) 0.077(5) 0.022(4) -0.016(3) -0.012(3)
C15 0.035(3) 0.046(3) 0.070(5) 0.015(3) -0.007(3) -0.009(3)
C16 0.045(4) 0.059(4) 0.114(6) 0.035(5) -0.029(4) -0.007(3)
C17 0.043(3) 0.066(4) 0.109(6) 0.040(5) -0.024(5) -0.001(3)
C18 0.043(3) 0.066(4) 0.109(6) 0.040(5) -0.024(5) -0.001(3)
C2A 0.020(11) 0.11(3) 0.060(17) 0.023(15) -0.006(10) -0.004(15)
C1A 0.023(12) 0.072(17) 0.057(19) 0.019(14) -0.023(11) -0.019(11)
C3A 0.05(2) 0.075(15) 0.08(3) -0.036(16) -0.025(16) -0.005(13)
C17A 0.043(3) 0.066(4) 0.109(6) 0.040(5) -0.024(5) -0.001(3)
C00K 0.043(3) 0.066(4) 0.109(6) 0.040(5) -0.024(5) -0.001(3)
C18A 0.043(3) 0.066(4) 0.109(6) 0.040(5) -0.024(5) -0.001(3)

loop_
_atom_type_symbol
_atom_type_description
_atom_type_scat_dispersion_real
_atom_type_scat_dispersion_imag
_atom_type_scat_source
C C 0.0033 0.0016 'International Tables Vol C Tables 4.2.6.8 and 6.1.1.4'
H H 0.0000 0.0000 'International Tables Vol C Tables 4.2.6.8 and 6.1.1.4'
N N 0.0061 0.0033 'International Tables Vol C Tables 4.2.6.8 and 6.1.1.4'
O O 0.0106 0.0060 'International Tables Vol C Tables 4.2.6.8 and 6.1.1.4'
Zn Zn 0.2839 1.4301 'International Tables Vol C Tables 4.2.6.8 and 6.1.1.4'

loop_
_geom_angle_atom_site_label_1
_geom_angle_atom_site_label_2
_geom_angle_atom_site_label_3
_geom_angle
_geom_angle_site_symmetry_1
_geom_angle_site_symmetry_3
O1 Zn1 N1 96.01(19) 3_666 2_645
O1 Zn1 O3 169.4(2) 3_666 .
O3 Zn1 N1 94.25(19) . 2_645
O2 Zn1 O1 88.49(17) 3_666 3_666
O2 Zn1 N1 97.6(2) 3_666 2_645
O2 Zn1 O3 87.51(18) 3_666 .
O4 Zn1 O1 88.45(18) . 3_666
O4 Zn1 N1 116.4(2) . 2_645
O4 Zn1 O3 89.38(17) . .
O4 Zn1 O2 145.9(2) . 3_666
H1A C1 H1B 109.5 . .
H1A C1 H1C 109.5 . .
H1B C1 H1C 109.5 . .
C4 C1 H1A 109.5 . .
C4 C1 H1B 109.5 . .
C4 C1 H1C 109.5 . .
C5 O1 Zn1 126.6(4) . 3_666
C9 N1 Zn1 123.6(4) . 2_655
C9 N1 C10 119.1(5) . .
C10 N1 Zn1 117.0(4) . 2_655
C13 O3 Zn1 127.2(4) . .
H3A C3 H3B 109.5 . .
H3A C3 H3C 109.5 . .
H3B C3 H3C 109.5 . .
C4 C3 H3A 109.5 . .
C4 C3 H3B 109.5 . .
C4 C3 H3C 109.5 . .
C6 O2 Zn1 126.2(4) . 3_666
H2A C2 H2B 109.5 . .
H2A C2 H2C 109.5 . .
H2B C2 H2C 109.5 . .
C4 C2 H2A 109.5 . .
C4 C2 H2B 109.5 . .
C4 C2 H2C 109.5 . .
C15 O4 Zn1 129.0(4) . .
C1 C4 C5 106.1(6) . .
C3 C4 C1 108.0(8) . .
C3 C4 C5 114.0(6) . .
C2 C4 C1 111.5(8) . .
C2 C4 C3 110.5(9) . .
C2 C4 C5 106.8(7) . .
C5 C4 C1A 112.7(12) . .
C2A C4 C5 112.3(15) . .
C2A C4 C1A 106(2) . .
C3A C4 C5 104.9(16) . .
C3A C4 C2A 111(3) . .
C3A C4 C1A 111(2) . .
O2 C6 C7 125.9(6) . .
O2 C6 C8 113.8(5) . .
C7 C6 C8 120.3(5) . .
C6 C7 H7 117.9 . .
C6 C7 C5 124.2(6) . .
C5 C7 H7 117.9 . .
O1 C5 C4 115.0(5) . .
O1 C5 C7 124.4(5) . .
C7 C5 C4 120.6(6) . .
C9 C8 C6 124.2(5) . .
C9 C8 C12 117.5(5) . .
C12 C8 C6 118.3(5) . .
N1 C9 C8 122.6(5) . .
N1 C9 H9 118.7 . .
C8 C9 H9 118.7 . .
H00A C00J H00B 109.5 . .
H00A C00J H00C 109.5 . .
H00B C00J H00C 109.5 . .
C16 C00J H00A 109.5 . .
C16 C00J H00B 109.5 . .
C16 C00J H00C 109.5 . .
N1 C10 H10 118.7 . .
N1 C10 C11 122.7(5) . .
C11 C10 H10 118.7 . .
C10 C11 C13 123.4(5) . .
C12 C11 C10 117.7(5) . .
C12 C11 C13 118.9(5) . .
C8 C12 H12 119.8 . .
C11 C12 C8 120.4(6) . .
C11 C12 H12 119.8 . .
O3 C13 C11 115.6(5) . .
O3 C13 C14 124.8(5) . .
C14 C13 C11 119.6(5) . .
C13 C14 H14 117.2 . .
C13 C14 C15 125.6(6) . .
C15 C14 H14 117.2 . .
O4 C15 C14 123.7(6) . .
O4 C15 C16 114.4(6) . .
C14 C15 C16 121.9(6) . .
C00J C16 C15 115.4(10) . .
C00J C16 C18 107.9(17) . .
C15 C16 C18 105.8(9) . .
C15 C16 C17A 92.6(10) . .
C15 C16 C00K 108.6(15) . .
C17 C16 C00J 106.0(13) . .
C17 C16 C15 111.4(11) . .
C17 C16 C18 110.2(10) . .
C00K C16 C17A 113(2) . .
C18A C16 C15 118.0(14) . .
C18A C16 C17A 107(2) . .
C18A C16 C00K 116(3) . .
C16 C17 H17A 109.5 . .
C16 C17 H17B 109.5 . .
C16 C17 H17C 109.5 . .
H17A C17 H17B 109.5 . .
H17A C17 H17C 109.5 . .
H17B C17 H17C 109.5 . .
C16 C18 H18A 109.5 . .
C16 C18 H18B 109.5 . .
C16 C18 H18C 109.5 . .
H18A C18 H18B 109.5 . .
H18A C18 H18C 109.5 . .
H18B C18 H18C 109.5 . .
C4 C2A H2AA 109.5 . .
C4 C2A H2AB 109.5 . .
C4 C2A H2AC 109.5 . .
H2AA C2A H2AB 109.5 . .
H2AA C2A H2AC 109.5 . .
H2AB C2A H2AC 109.5 . .
C4 C1A H1AA 109.5 . .
C4 C1A H1AB 109.5 . .
C4 C1A H1AC 109.5 . .
H1AA C1A H1AB 109.5 . .
H1AA C1A H1AC 109.5 . .
H1AB C1A H1AC 109.5 . .
C4 C3A H3AA 109.5 . .
C4 C3A H3AB 109.5 . .
C4 C3A H3AC 109.5 . .
H3AA C3A H3AB 109.5 . .
H3AA C3A H3AC 109.5 . .
H3AB C3A H3AC 109.5 . .
C16 C17A H17D 109.5 . .
C16 C17A H17E 109.5 . .
C16 C17A H17F 109.5 . .
H17D C17A H17E 109.5 . .
H17D C17A H17F 109.5 . .
H17E C17A H17F 109.5 . .
C16 C00K H00D 109.5 . .
C16 C00K H00E 109.5 . .
C16 C00K H00F 109.5 . .
H00D C00K H00E 109.5 . .
H00D C00K H00F 109.5 . .
H00E C00K H00F 109.5 . .

loop_
_geom_bond_atom_site_label_1
_geom_bond_atom_site_label_2
_geom_bond_distance
_geom_bond_site_symmetry_2
Zn1 O1 2.020(4) 3_666
Zn1 N1 2.089(5) 2_645
Zn1 O3 2.026(4) .
Zn1 O2 1.992(5) 3_666
Zn1 O4 1.947(4) .
C1 H1A 0.9600 .
C1 H1B 0.9600 .
C1 H1C 0.9600 .
C1 C4 1.538(13) .
O1 C5 1.256(8) .
N1 C9 1.335(7) .
N1 C10 1.341(7) .
O3 C13 1.252(7) .
C3 H3A 0.9600 .
C3 H3B 0.9600 .
C3 H3C 0.9600 .
C3 C4 1.531(13) .
O2 C6 1.262(7) .
C2 H2A 0.9600 .
C2 H2B 0.9600 .
C2 H2C 0.9600 .
C2 C4 1.517(13) .
O4 C15 1.277(8) .
C4 C5 1.544(8) .
C4 C2A 1.52(4) .
C4 C1A 1.55(3) .
C4 C3A 1.49(4) .
C6 C7 1.389(8) .
C6 C8 1.514(8) .
C7 H7 0.9300 .
C7 C5 1.417(8) .
C8 C9 1.390(9) .
C8 C12 1.397(8) .
C9 H9 0.9300 .
C00J H00A 0.9600 .
C00J H00B 0.9600 .
C00J H00C 0.9600 .
C00J C16 1.46(3) .
C10 H10 0.9300 .
C10 C11 1.389(8) .
C11 C12 1.382(8) .
C11 C13 1.501(7) .
C12 H12 0.9300 .
C13 C14 1.387(9) .
C14 H14 0.9300 .
C14 C15 1.403(9) .
C15 C16 1.540(10) .
C16 C17 1.39(2) .
C16 C18 1.63(2) .
C16 C17A 1.89(4) .
C16 C00K 1.62(5) .
C16 C18A 1.37(3) .
C17 H17A 0.9600 .
C17 H17B 0.9600 .
C17 H17C 0.9600 .
C18 H18A 0.9600 .
C18 H18B 0.9600 .
C18 H18C 0.9600 .
C2A H2AA 0.9600 .
C2A H2AB 0.9600 .
C2A H2AC 0.9600 .
C1A H1AA 0.9600 .
C1A H1AB 0.9600 .
C1A H1AC 0.9600 .
C3A H3AA 0.9600 .
C3A H3AB 0.9600 .
C3A H3AC 0.9600 .
C17A H17D 0.9600 .
C17A H17E 0.9600 .
C17A H17F 0.9600 .
C00K H00D 0.9600 .
C00K H00E 0.9600 .
C00K H00F 0.9600 .

loop_
_geom_torsion_atom_site_label_1
_geom_torsion_atom_site_label_2
_geom_torsion_atom_site_label_3
_geom_torsion_atom_site_label_4
_geom_torsion
_geom_torsion_site_symmetry_1
Zn1 O1 C5 C4 170.8(4) 3_666
Zn1 O1 C5 C7 -11.8(10) 3_666
Zn1 N1 C9 C8 -174.8(4) 2_655
Zn1 N1 C10 C11 174.7(4) 2_655
Zn1 O3 C13 C11 -179.7(4) .
Zn1 O3 C13 C14 1.9(11) .
Zn1 O2 C6 C7 14.8(10) 3_666
Zn1 O2 C6 C8 -164.6(4) 3_666
Zn1 O4 C15 C14 7.0(14) .
Zn1 O4 C15 C16 -172.9(7) .
C1 C4 C5 O1 -54.1(9) .
C1 C4 C5 C7 128.4(8) .
N1 C10 C11 C12 -0.5(9) .
N1 C10 C11 C13 -179.4(6) .
O3 C13 C14 C15 -1.1(15) .
C3 C4 C5 O1 -172.8(8) .
C3 C4 C5 C7 9.7(11) .
O2 C6 C7 C5 1.8(12) .
O2 C6 C8 C9 -172.6(6) .
O2 C6 C8 C12 6.5(8) .
C2 C4 C5 O1 64.9(9) .
C2 C4 C5 C7 -112.6(9) .
O4 C15 C16 C00J 172.2(17) .
O4 C15 C16 C17 -66.8(13) .
O4 C15 C16 C18 53.0(13) .
O4 C15 C16 C17A -83.6(12) .
O4 C15 C16 C00K 161(3) .
O4 C15 C16 C18A 27(3) .
C6 C7 C5 O1 -3.3(11) .
C6 C7 C5 C4 173.9(7) .
C6 C8 C9 N1 -179.4(6) .
C6 C8 C12 C11 179.3(5) .
C7 C6 C8 C9 8.0(10) .
C7 C6 C8 C12 -172.9(6) .
C8 C6 C7 C5 -178.9(6) .
C9 N1 C10 C11 0.3(9) .
C9 C8 C12 C11 -1.6(9) .
C10 N1 C9 C8 -0.9(9) .
C10 C11 C12 C8 1.1(9) .
C10 C11 C13 O3 155.2(6) .
C10 C11 C13 C14 -26.3(10) .
C11 C13 C14 C15 -179.4(8) .
C12 C8 C9 N1 1.5(9) .
C12 C11 C13 O3 -23.7(9) .
C12 C11 C13 C14 154.8(7) .
C13 C11 C12 C8 -179.9(6) .
C13 C14 C15 O4 -3.6(16) .
C13 C14 C15 C16 176.3(9) .
C14 C15 C16 C00J -8(2) .
C14 C15 C16 C17 113.3(12) .
C14 C15 C16 C18 -126.9(11) .
C14 C15 C16 C17A 96.5(13) .
C14 C15 C16 C00K -19(3) .
C14 C15 C16 C18A -153(2) .
C2A C4 C5 O1 131(2) .
C2A C4 C5 C7 -47(2) .
C1A C4 C5 O1 12(2) .
C1A C4 C5 C7 -166(2) .
C3A C4 C5 O1 -109(2) .
C3A C4 C5 C7 74(2) .

loop_
_smtbx_masks_void_nr
_smtbx_masks_void_average_x
_smtbx_masks_void_average_y
_smtbx_masks_void_average_z
_smtbx_masks_void_volume
_smtbx_masks_void_count_electrons
1 0.500 0.000 0.500 225.9 36.6
2 0.500 0.500 0.000 225.9 36.6
